data_4025485
loop_
_publ_author_name
'Marko Hapke'
'Karolin Kral'
'Christine Fischer'
'Anke Spannenberg'
'Andrey Gutnov'
'Dmitry Redkin'
'Barbara Heller'

_publ_section_title
;
 Asymmetric Synthesis of Axially Chiral
 1-Aryl-5,6,7,8-tetrahydroquinolines by Cobalt-Catalyzed [2 + 2 + 2]
 Cycloaddition Reaction of 1-Aryl-1,7-octadiynes and Nitriles
;
_journal_name_full 'Journal of Organic Chemistry'
_journal_page_first 3993
_journal_page_last 4003
_journal_paper_doi 10.1021/jo100122d
_journal_volume 75
_journal_year 2010
_chemical_formula_sum 'C15 H13 Co N2'
_chemical_formula_weight 280.20
_chemical_name_systematic
; 
 ? 
;
_space_group_IT_number 14
_symmetry_cell_setting monoclinic
_symmetry_space_group_name_Hall '-P 2ybc'
_symmetry_space_group_name_H-M 'P 1 21/c 1'
_atom_sites_solution_hydrogens geom
_atom_sites_solution_primary direct
_atom_sites_solution_secondary difmap
_audit_creation_method SHELXL-97
_cell_angle_alpha 90.00
_cell_angle_beta 112.171(4)
_cell_angle_gamma 90.00
_cell_formula_units_Z 4
_cell_length_a 9.7530(5)
_cell_length_b 10.7244(4)
_cell_length_c 12.2426(6)
_cell_measurement_reflns_used 7873
_cell_measurement_temperature 200(2)
_cell_measurement_theta_max 28.43
_cell_measurement_theta_min 1.77
_cell_volume 1185.84(10)
_computing_cell_refinement X-AREA
_computing_data_collection 'X-AREA (Stoe & Cie, 2005)'
_computing_data_reduction X-AREA
_computing_molecular_graphics 'XP in SHELXTL (Sheldrick, 2008)'
_computing_publication_material SHELXTL
_computing_structure_refinement 'SHELXL-97 (Sheldrick, 2008)'
_computing_structure_solution 'SHELXS-97 (Sheldrick, 2008)'
_diffrn_ambient_temperature 200(2)
_diffrn_measured_fraction_theta_full 0.995
_diffrn_measured_fraction_theta_max 0.995
_diffrn_measurement_device_type 'STOE IPDS II'
_diffrn_measurement_method \w
_diffrn_radiation_monochromator graphite
_diffrn_radiation_source 'fine-focus sealed tube'
_diffrn_radiation_type MoK\a
_diffrn_radiation_wavelength 0.71073
_diffrn_reflns_av_R_equivalents 0.0465
_diffrn_reflns_av_sigmaI/netI 0.0268
_diffrn_reflns_limit_h_max 12
_diffrn_reflns_limit_h_min -12
_diffrn_reflns_limit_k_max 14
_diffrn_reflns_limit_k_min -14
_diffrn_reflns_limit_l_max 16
_diffrn_reflns_limit_l_min -16
_diffrn_reflns_number 17565
_diffrn_reflns_theta_full 27.93
_diffrn_reflns_theta_max 27.93
_diffrn_reflns_theta_min 2.25
_exptl_absorpt_coefficient_mu 1.427
_exptl_absorpt_correction_T_max 0.9017
_exptl_absorpt_correction_T_min 0.5699
_exptl_absorpt_correction_type numerical
_exptl_absorpt_process_details 'X-SHAPE and X-RED32 (Stoe & Cie, 2005)'
_exptl_crystal_colour dark-violet
_exptl_crystal_density_diffrn 1.569
_exptl_crystal_density_method 'not measured'
_exptl_crystal_description plate
_exptl_crystal_F_000 576
_exptl_crystal_size_max 0.50
_exptl_crystal_size_mid 0.45
_exptl_crystal_size_min 0.12
_refine_diff_density_max 0.296
_refine_diff_density_min -0.216
_refine_diff_density_rms 0.052
_refine_ls_extinction_method none
_refine_ls_goodness_of_fit_ref 1.032
_refine_ls_hydrogen_treatment constr
_refine_ls_matrix_type full
_refine_ls_number_parameters 163
_refine_ls_number_reflns 2834
_refine_ls_number_restraints 0
_refine_ls_restrained_S_all 1.032
_refine_ls_R_factor_all 0.0327
_refine_ls_R_factor_gt 0.0250
_refine_ls_shift/su_max 0.002
_refine_ls_shift/su_mean 0.000
_refine_ls_structure_factor_coef Fsqd
_refine_ls_weighting_details 'calc w=1/[\s^2^(Fo^2^)+(0.0429P)^2^+0.0000P] where P=(Fo^2^+2Fc^2^)/3'
_refine_ls_weighting_scheme calc
_refine_ls_wR_factor_gt 0.0635
_refine_ls_wR_factor_ref 0.0654
_reflns_number_gt 2388
_reflns_number_total 2834
_reflns_threshold_expression >2sigma(I)
_cod_data_source_file jo100122d_si_001.cif
_cod_data_source_block ks1053
_cod_database_code 4025485

loop_
_symmetry_equiv_pos_as_xyz
'x, y, z'
'-x, y+1/2, -z+1/2'
'-x, -y, -z'
'x, -y-1/2, z-1/2'

loop_
_atom_site_label
_atom_site_type_symbol
_atom_site_fract_x
_atom_site_fract_y
_atom_site_fract_z
_atom_site_U_iso_or_equiv
_atom_site_adp_type
_atom_site_occupancy
_atom_site_symmetry_multiplicity
_atom_site_calc_flag
_atom_site_refinement_flags
_atom_site_disorder_assembly
_atom_site_disorder_group
C1 C 0.47868(17) 0.34660(15) 1.05687(14) 0.0302(3) Uani 1 1 d . . .
H1 H 0.5464 0.3991 1.1147 0.036 Uiso 1 1 calc R . .
C2 C 0.33078(18) 0.36617(16) 1.02682(15) 0.0343(3) Uani 1 1 d . . .
H2 H 0.2976 0.4314 1.0633 0.041 Uiso 1 1 calc R . .
C3 C 0.22789(18) 0.29033(16) 0.94232(15) 0.0334(4) Uani 1 1 d . . .
H3 H 0.1246 0.3039 0.9198 0.040 Uiso 1 1 calc R . .
C4 C 0.27976(17) 0.19586(15) 0.89278(14) 0.0293(3) Uani 1 1 d . . .
H4 H 0.2122 0.1423 0.8359 0.035 Uiso 1 1 calc R . .
C5 C 0.43260(16) 0.17857(13) 0.92628(12) 0.0236(3) Uani 1 1 d . . .
C6 C 0.50195(16) 0.08514(13) 0.88171(12) 0.0249(3) Uani 1 1 d . . .
C7 C 0.42885(19) -0.00962(14) 0.80242(13) 0.0307(3) Uani 1 1 d . . .
H7 H 0.3240 -0.0155 0.7738 0.037 Uiso 1 1 calc R . .
C8 C 0.5083(2) -0.09388(15) 0.76599(14) 0.0365(4) Uani 1 1 d . . .
H8 H 0.4600 -0.1585 0.7122 0.044 Uiso 1 1 calc R . .
C9 C 0.6623(2) -0.08207(15) 0.81017(15) 0.0369(4) Uani 1 1 d . . .
H9 H 0.7201 -0.1386 0.7858 0.044 Uiso 1 1 calc R . .
C10 C 0.72965(19) 0.01056(15) 0.88829(14) 0.0324(3) Uani 1 1 d . . .
H10 H 0.8345 0.0164 0.9173 0.039 Uiso 1 1 calc R . .
C11 C 0.85831(19) 0.25636(18) 1.21570(16) 0.0397(4) Uani 1 1 d . . .
H11 H 0.8257 0.2475 1.2793 0.048 Uiso 1 1 calc R . .
C12 C 0.92706(18) 0.16423(17) 1.17284(17) 0.0416(4) Uani 1 1 d . . .
H12 H 0.9497 0.0817 1.2025 0.050 Uiso 1 1 calc R . .
C13 C 0.95696(19) 0.21601(16) 1.07727(19) 0.0411(4) Uani 1 1 d . . .
H13 H 1.0009 0.1734 1.0307 0.049 Uiso 1 1 calc R . .
C14 C 0.91008(18) 0.34163(16) 1.06345(18) 0.0402(4) Uani 1 1 d . . .
H14 H 0.9199 0.3994 1.0080 0.048 Uiso 1 1 calc R . .
C15 C 0.84632(17) 0.36537(16) 1.14672(16) 0.0370(4) Uani 1 1 d . . .
H15 H 0.8023 0.4418 1.1555 0.044 Uiso 1 1 calc R . .
Co1 Co 0.73225(2) 0.219493(17) 1.040380(18) 0.02419(8) Uani 1 1 d . . .
N1 N 0.53380(13) 0.25497(11) 1.00756(11) 0.0238(2) Uani 1 1 d . . .
N2 N 0.65358(14) 0.09550(11) 0.92693(11) 0.0256(3) Uani 1 1 d . . .

loop_
_atom_site_aniso_label
_atom_site_aniso_U_11
_atom_site_aniso_U_22
_atom_site_aniso_U_33
_atom_site_aniso_U_23
_atom_site_aniso_U_13
_atom_site_aniso_U_12
C1 0.0300(7) 0.0301(7) 0.0287(7) -0.0041(6) 0.0089(6) 0.0047(6)
C2 0.0330(8) 0.0381(8) 0.0319(8) -0.0003(7) 0.0121(6) 0.0107(6)
C3 0.0233(7) 0.0449(9) 0.0313(8) 0.0068(7) 0.0096(6) 0.0072(6)
C4 0.0259(7) 0.0359(8) 0.0243(7) 0.0031(6) 0.0075(6) -0.0030(6)
C5 0.0267(7) 0.0238(6) 0.0199(6) 0.0037(5) 0.0085(5) -0.0001(5)
C6 0.0307(7) 0.0245(6) 0.0199(6) 0.0032(5) 0.0099(5) -0.0005(5)
C7 0.0384(8) 0.0293(7) 0.0241(7) 0.0005(6) 0.0113(6) -0.0058(6)
C8 0.0544(10) 0.0282(7) 0.0282(8) -0.0035(6) 0.0173(7) -0.0036(7)
C9 0.0538(10) 0.0295(7) 0.0332(8) -0.0008(6) 0.0229(8) 0.0072(7)
C10 0.0376(8) 0.0297(7) 0.0326(8) 0.0016(6) 0.0166(7) 0.0068(6)
C11 0.0317(8) 0.0491(10) 0.0291(8) -0.0038(7) 0.0013(7) -0.0055(7)
C12 0.0256(7) 0.0384(8) 0.0470(10) 0.0054(8) -0.0022(7) 0.0031(7)
C13 0.0247(7) 0.0398(9) 0.0584(11) -0.0045(8) 0.0153(8) 0.0013(6)
C14 0.0311(8) 0.0346(8) 0.0555(11) 0.0007(8) 0.0169(8) -0.0058(7)
C15 0.0263(7) 0.0326(8) 0.0469(9) -0.0095(7) 0.0079(7) -0.0042(6)
Co1 0.02108(11) 0.02394(11) 0.02594(11) -0.00001(8) 0.00704(7) 0.00235(7)
N1 0.0234(6) 0.0237(5) 0.0225(6) 0.0008(4) 0.0068(5) 0.0027(4)
N2 0.0304(6) 0.0232(5) 0.0244(6) 0.0022(5) 0.0118(5) 0.0030(5)

loop_
_atom_type_symbol
_atom_type_description
_atom_type_scat_dispersion_real
_atom_type_scat_dispersion_imag
_atom_type_scat_source
C C 0.0033 0.0016 'International Tables Vol C Tables 4.2.6.8 and 6.1.1.4'
H H 0.0000 0.0000 'International Tables Vol C Tables 4.2.6.8 and 6.1.1.4'
N N 0.0061 0.0033 'International Tables Vol C Tables 4.2.6.8 and 6.1.1.4'
Co Co 0.3494 0.9721 'International Tables Vol C Tables 4.2.6.8 and 6.1.1.4'

loop_
_geom_angle_atom_site_label_1
_geom_angle_atom_site_label_2
_geom_angle_atom_site_label_3
_geom_angle
_geom_angle_site_symmetry_1
_geom_angle_site_symmetry_3
_geom_angle_publ_flag
C2 C1 N1 122.98(14) . . ?
C1 C2 C3 120.05(15) . . ?
C4 C3 C2 118.38(15) . . ?
C3 C4 C5 119.83(14) . . ?
N1 C5 C4 121.75(13) . . ?
N1 C5 C6 112.35(12) . . ?
C4 C5 C6 125.89(13) . . ?
N2 C6 C7 121.80(14) . . ?
N2 C6 C5 112.48(12) . . ?
C7 C6 C5 125.70(14) . . ?
C8 C7 C6 120.12(16) . . ?
C7 C8 C9 118.14(15) . . ?
C10 C9 C8 120.05(16) . . ?
C9 C10 N2 123.20(16) . . ?
C12 C11 C15 107.52(18) . . ?
C12 C11 Co1 70.01(10) . . ?
C15 C11 Co1 69.96(10) . . ?
C11 C12 C13 107.96(16) . . ?
C11 C12 Co1 70.34(9) . . ?
C13 C12 Co1 69.83(10) . . ?
C14 C13 C12 108.27(17) . . ?
C14 C13 Co1 71.79(10) . . ?
C12 C13 Co1 69.90(10) . . ?
C15 C14 C13 107.35(17) . . ?
C15 C14 Co1 69.02(9) . . ?
C13 C14 Co1 68.64(10) . . ?
C14 C15 C11 108.83(16) . . ?
C14 C15 Co1 71.72(10) . . ?
C11 C15 Co1 69.89(9) . . ?
N1 Co1 N2 83.28(5) . . ?
N1 Co1 C13 169.24(6) . . ?
N2 Co1 C13 104.73(7) . . ?
N1 Co1 C12 143.28(7) . . ?
N2 Co1 C12 112.21(6) . . ?
C13 Co1 C12 40.26(8) . . ?
N1 Co1 C11 110.31(7) . . ?
N2 Co1 C11 145.55(7) . . ?
C13 Co1 C11 67.07(8) . . ?
C12 Co1 C11 39.65(8) . . ?
N1 Co1 C15 104.44(6) . . ?
N2 Co1 C15 168.22(7) . . ?
C13 Co1 C15 66.54(7) . . ?
C12 Co1 C15 66.82(7) . . ?
C11 Co1 C15 40.14(7) . . ?
N1 Co1 C14 129.68(6) . . ?
N2 Co1 C14 129.03(7) . . ?
C13 Co1 C14 39.57(7) . . ?
C12 Co1 C14 66.80(7) . . ?
C11 Co1 C14 66.74(8) . . ?
C15 Co1 C14 39.26(8) . . ?
C1 N1 C5 116.97(12) . . ?
C1 N1 Co1 127.05(10) . . ?
C5 N1 Co1 115.97(10) . . ?
C10 N2 C6 116.67(13) . . ?
C10 N2 Co1 127.45(11) . . ?
C6 N2 Co1 115.80(10) . . ?

loop_
_geom_bond_atom_site_label_1
_geom_bond_atom_site_label_2
_geom_bond_distance
_geom_bond_site_symmetry_2
_geom_bond_publ_flag
C1 C2 1.364(2) . ?
C1 N1 1.365(2) . ?
C2 C3 1.398(2) . ?
C3 C4 1.372(2) . ?
C4 C5 1.401(2) . ?
C5 N1 1.3764(18) . ?
C5 C6 1.428(2) . ?
C6 N2 1.3740(19) . ?
C6 C7 1.400(2) . ?
C7 C8 1.370(2) . ?
C8 C9 1.397(3) . ?
C9 C10 1.363(2) . ?
C10 N2 1.367(2) . ?
C11 C12 1.402(3) . ?
C11 C15 1.421(3) . ?
C11 Co1 2.0696(17) . ?
C12 C13 1.421(3) . ?
C12 Co1 2.0653(16) . ?
C13 C14 1.412(3) . ?
C13 Co1 2.0643(17) . ?
C14 C15 1.403(3) . ?
C14 Co1 2.1056(17) . ?
C15 Co1 2.0705(16) . ?
Co1 N1 1.8616(12) . ?
Co1 N2 1.8659(13) . ?
